data_1554907
loop_
_publ_author_name
'Guo, Kun'
'Chen, Xiaolan'
'Guan, Mingyu'
'Zhao, Yingsheng'

_publ_section_title
;
 Direct ortho-C-H functionalization of aromatic alcohols masked by acetone
 oxime ether via exo-palladacycle.
;
_journal_issue 7
_journal_name_full 'Organic letters'
_journal_page_first 1802
_journal_page_last 1805
_journal_paper_doi 10.1021/acs.orglett.5b00594
_journal_volume 17
_journal_year 2015
_chemical_formula_moiety 'C28 H36 N2 O10 Pd3'
_chemical_formula_sum 'C28 H36 N2 O10 Pd3'
_chemical_formula_weight 879.79
_space_group_crystal_system monoclinic
_space_group_IT_number 14
_space_group_name_Hall '-P 2ybc'
_space_group_name_H-M_alt 'P 1 21/c 1'
_atom_sites_solution_hydrogens mixed
_atom_sites_solution_primary direct
_audit_creation_date 2014-10-06
_audit_creation_method
;
Olex2 1.2
(compiled 2014.09.19 svn.r3010 for OlexSys, GUI svn.r4874)
;
_cell_angle_alpha 90
_cell_angle_beta 98.209(4)
_cell_angle_gamma 90
_cell_formula_units_Z 2
_cell_length_a 8.2684(4)
_cell_length_b 13.1049(5)
_cell_length_c 14.9823(6)
_cell_measurement_reflns_used 4674
_cell_measurement_temperature 223.00(10)
_cell_measurement_theta_max 29.9510
_cell_measurement_theta_min 3.9810
_cell_volume 1606.80(12)
_computing_cell_refinement
;
CrysAlisPro, Agilent Technologies,
Version 1.171.36.32 (release 02-08-2013 CrysAlis171 .NET)
(compiled Aug  2 2013,16:46:58)
;
_computing_data_collection
;
CrysAlisPro, Agilent Technologies,
Version 1.171.36.32 (release 02-08-2013 CrysAlis171 .NET)
(compiled Aug  2 2013,16:46:58)
;
_computing_data_reduction
;
CrysAlisPro, Agilent Technologies,
Version 1.171.36.32 (release 02-08-2013 CrysAlis171 .NET)
(compiled Aug  2 2013,16:46:58)
;
_computing_molecular_graphics 'Olex2 (Dolomanov et al., 2009)'
_computing_publication_material 'Olex2 (Dolomanov et al., 2009)'
_computing_structure_refinement 'ShelXL (Sheldrick, 2008)'
_computing_structure_solution 'ShelXS (Sheldrick, 2008)'
_diffrn_ambient_temperature 223.00(10)
_diffrn_detector_area_resol_mean 10.4471
_diffrn_measured_fraction_theta_full 0.999
_diffrn_measured_fraction_theta_max 0.999
_diffrn_measurement_details
;
#__ type_ start__ end____ width___ exp.time_
  1 omega  -45.00   26.00   1.0000    5.0000
omega____ theta____ kappa____ phi______ frames
    -       13.8077  -37.0000  120.0000 71

#__ type_ start__ end____ width___ exp.time_
  2 omega  -59.00   12.00   1.0000    5.0000
omega____ theta____ kappa____ phi______ frames
    -       13.8077  -57.0000   60.0000 71

#__ type_ start__ end____ width___ exp.time_
  3 omega   44.00   96.00   1.0000    5.0000
omega____ theta____ kappa____ phi______ frames
    -       13.8077  178.0000  -60.0000 52

#__ type_ start__ end____ width___ exp.time_
  4 omega  -87.00  -53.00   1.0000    5.0000
omega____ theta____ kappa____ phi______ frames
    -      -14.5889  178.0000 -120.0000 34

#__ type_ start__ end____ width___ exp.time_
  5 omega   -1.00   27.00   1.0000    5.0000
omega____ theta____ kappa____ phi______ frames
    -      -14.5889  -99.0000 -150.0000 28
;
_diffrn_measurement_device_type 'Xcalibur, Atlas, Gemini'
_diffrn_measurement_method '\w scans'
_diffrn_orient_matrix_UB_11 0.0284475000
_diffrn_orient_matrix_UB_12 0.0439155000
_diffrn_orient_matrix_UB_13 0.0251886000
_diffrn_orient_matrix_UB_21 0.0818317000
_diffrn_orient_matrix_UB_22 -0.0165326000
_diffrn_orient_matrix_UB_23 0.0003011000
_diffrn_orient_matrix_UB_31 0.0036750000
_diffrn_orient_matrix_UB_32 0.0270143000
_diffrn_orient_matrix_UB_33 -0.0406152000
_diffrn_radiation_monochromator graphite
_diffrn_radiation_type MoK\a
_diffrn_radiation_wavelength 0.71073
_diffrn_reflns_av_R_equivalents 0.0271
_diffrn_reflns_av_unetI/netI 0.0311
_diffrn_reflns_Laue_measured_fraction_full 0.999
_diffrn_reflns_Laue_measured_fraction_max 0.999
_diffrn_reflns_limit_h_max 10
_diffrn_reflns_limit_h_min -9
_diffrn_reflns_limit_k_max 16
_diffrn_reflns_limit_k_min -16
_diffrn_reflns_limit_l_max 17
_diffrn_reflns_limit_l_min -19
_diffrn_reflns_number 9785
_diffrn_reflns_point_group_measured_fraction_full 0.999
_diffrn_reflns_point_group_measured_fraction_max 0.999
_diffrn_reflns_theta_full 25.242
_diffrn_reflns_theta_max 26.994
_diffrn_reflns_theta_min 2.935
_diffrn_source 'Enhance (Mo) X-ray Source'
_exptl_absorpt_coefficient_mu 1.716
_exptl_absorpt_correction_T_max 1.00000
_exptl_absorpt_correction_T_min 0.69711
_exptl_absorpt_correction_type multi-scan
_exptl_absorpt_process_details
;
CrysAlisPro, Agilent Technologies,
Version 1.171.36.32 (release 02-08-2013 CrysAlis171 .NET)
(compiled Aug  2 2013,16:46:58)
Empirical absorption correction using spherical harmonics,
 implemented in SCALE3 ABSPACK scaling algorithm.
;
_exptl_crystal_colour 'clear light yellow'
_exptl_crystal_density_diffrn 1.818
_exptl_crystal_description block
_exptl_crystal_F_000 872
_exptl_crystal_size_max 0.3
_exptl_crystal_size_mid 0.2
_exptl_crystal_size_min 0.2
_refine_diff_density_max 0.922
_refine_diff_density_min -0.667
_refine_diff_density_rms 0.089
_refine_ls_extinction_method none
_refine_ls_goodness_of_fit_ref 1.085
_refine_ls_hydrogen_treatment constr
_refine_ls_matrix_type full
_refine_ls_number_parameters 199
_refine_ls_number_reflns 3504
_refine_ls_number_restraints 0
_refine_ls_restrained_S_all 1.085
_refine_ls_R_factor_all 0.0367
_refine_ls_R_factor_gt 0.0288
_refine_ls_shift/su_max 0.001
_refine_ls_shift/su_mean 0.000
_refine_ls_structure_factor_coef Fsqd
_refine_ls_weighting_details 'w=1/[\s^2^(Fo^2^)+(0.0360P)^2^+0.2770P] where P=(Fo^2^+2Fc^2^)/3'
_refine_ls_weighting_scheme calc
_refine_ls_wR_factor_gt 0.0694
_refine_ls_wR_factor_ref 0.0733
_reflns_Friedel_coverage 0.000
_reflns_number_gt 3024
_reflns_number_total 3504
_reflns_threshold_expression 'I > 2\s(I)'
_cod_data_source_file ol5b00594_si_002.cif
_cod_data_source_block g140929c
_cod_database_code 1554907
_shelxl_version_number 2014/6
_chemical_oxdiff_formula CHONPd
_shelx_space_group_comment
;
The symmetry employed for this shelxl refinement is uniquely defined
by the following loop, which should always be used as a source of
symmetry information in preference to the above space-group names.
They are only intended as comments.
;
_reflns_odcompleteness_completeness 99.84
_reflns_odcompleteness_iscentric 1
_reflns_odcompleteness_theta 27.42
_olex2_refinement_description
;
1. Fixed Uiso
 At 1.2 times of:
  All C(H) groups, {H14A,H14B,H14C} of C14, All C(H,H) groups
 At 1.5 times of:
  {H8A,H8B,H8C} of C8, {H10A,H10B,H10C} of C10, {H12A,H12B,H12C} of C12
2.a Riding coordinates:
 C14(H14A,H14B,H14C)
2.b Secondary CH2 refined with riding coordinates:
 C7(H7A,H7B)
2.c Aromatic/amide H refined with riding coordinates:
 C3(H3), C4(H4), C5(H5), C6(H6)
2.d Idealised Me refined as rotating group:
 C8(H8A,H8B,H8C), C10(H10A,H10B,H10C), C12(H12A,H12B,H12C)
;
_olex2_submission_special_instructions 'No special instructions were received'

loop_
_space_group_symop_operation_xyz
'x, y, z'
'-x, y+1/2, -z+1/2'
'-x, -y, -z'
'x, -y-1/2, z-1/2'

loop_
_atom_site_label
_atom_site_type_symbol
_atom_site_fract_x
_atom_site_fract_y
_atom_site_fract_z
_atom_site_U_iso_or_equiv
_atom_site_adp_type
_atom_site_occupancy
_atom_site_site_symmetry_order
_atom_site_calc_flag
_atom_site_refinement_flags_posn
_atom_site_refinement_flags_adp
_atom_site_refinement_flags_occupancy
Pd1 Pd -0.05340(3) 0.20538(2) 0.57298(2) 0.02941(9) Uani 1 1 d . . .
Pd2 Pd 0.0000 0.0000 0.5000 0.02878(10) Uani 1 2 d S T P
O1 O 0.1044(3) 0.33644(18) 0.44392(15) 0.0450(6) Uani 1 1 d . . .
O2 O -0.2249(3) 0.11421(16) 0.61896(14) 0.0383(5) Uani 1 1 d . . .
O3 O -0.2197(3) -0.02897(17) 0.53786(15) 0.0379(5) Uani 1 1 d . . .
O4 O 0.1270(3) 0.13819(17) 0.67681(14) 0.0415(5) Uani 1 1 d . . .
O5 O 0.1052(3) -0.02387(16) 0.62702(13) 0.0355(5) Uani 1 1 d . . .
N1 N 0.0940(3) 0.3173(2) 0.53578(19) 0.0379(6) Uani 1 1 d . . .
C1 C -0.2199(4) 0.2521(2) 0.4749(2) 0.0317(7) Uani 1 1 d . . .
C2 C -0.1674(4) 0.2683(2) 0.3916(2) 0.0357(7) Uani 1 1 d . . .
C3 C -0.2803(5) 0.2887(3) 0.3161(3) 0.0510(10) Uani 1 1 d . . .
H3 H -0.2448 0.2996 0.2607 0.061 Uiso 1 1 calc R . .
C4 C -0.4447(6) 0.2931(3) 0.3227(3) 0.0598(11) Uani 1 1 d . . .
H4 H -0.5202 0.3040 0.2714 0.072 Uiso 1 1 calc R . .
C5 C -0.4965(5) 0.2814(3) 0.4043(3) 0.0551(11) Uani 1 1 d . . .
H5 H -0.6071 0.2876 0.4087 0.066 Uiso 1 1 calc R . .
C6 C -0.3859(4) 0.2603(3) 0.4816(3) 0.0445(8) Uani 1 1 d . . .
H6 H -0.4226 0.2518 0.5370 0.053 Uiso 1 1 calc R . .
C7 C 0.0115(4) 0.2622(3) 0.3858(2) 0.0404(8) Uani 1 1 d . . .
H7A H 0.0507 0.1942 0.4029 0.049 Uiso 1 1 calc R . .
H7B H 0.0290 0.2738 0.3240 0.049 Uiso 1 1 calc R . .
C8 C 0.2778(6) 0.4636(3) 0.5508(3) 0.0675(12) Uani 1 1 d . . .
H8A H 0.3603 0.4331 0.5204 0.101 Uiso 1 1 calc GR . .
H8B H 0.3289 0.5050 0.5998 0.101 Uiso 1 1 calc GR . .
H8C H 0.2078 0.5054 0.5092 0.101 Uiso 1 1 calc GR . .
C9 C 0.1791(4) 0.3818(3) 0.5867(3) 0.0442(8) Uani 1 1 d . . .
C10 C 0.1751(6) 0.3775(3) 0.6853(3) 0.0604(11) Uani 1 1 d . . .
H10A H 0.0891 0.3325 0.6974 0.091 Uiso 1 1 calc GR . .
H10B H 0.1555 0.4446 0.7071 0.091 Uiso 1 1 calc GR . .
H10C H 0.2779 0.3526 0.7152 0.091 Uiso 1 1 calc GR . .
C11 C -0.2815(4) 0.0306(2) 0.59122(19) 0.0323(7) Uani 1 1 d . . .
C12 C -0.4381(4) -0.0017(3) 0.6215(2) 0.0458(8) Uani 1 1 d . . .
H12A H -0.5269 0.0365 0.5892 0.069 Uiso 1 1 calc GR . .
H12B H -0.4328 0.0109 0.6849 0.069 Uiso 1 1 calc GR . .
H12C H -0.4553 -0.0731 0.6097 0.069 Uiso 1 1 calc GR . .
C13 C 0.1478(4) 0.0447(2) 0.6858(2) 0.0321(7) Uani 1 1 d . . .
C14 C 0.2328(5) 0.0036(3) 0.7750(2) 0.0450(8) Uani 1 1 d . . .
H14A H 0.2205 -0.0692 0.7779 0.054 Uiso 1 1 d R . .
H14B H 0.1882 0.0350 0.8239 0.054 Uiso 1 1 d R . .
H14C H 0.3473 0.0201 0.7796 0.054 Uiso 1 1 d R . .

loop_
_atom_site_aniso_label
_atom_site_aniso_U_11
_atom_site_aniso_U_22
_atom_site_aniso_U_33
_atom_site_aniso_U_23
_atom_site_aniso_U_13
_atom_site_aniso_U_12
Pd1 0.03406(15) 0.02613(14) 0.02855(14) -0.00369(9) 0.00614(10) -0.00144(9)
Pd2 0.02795(18) 0.02902(18) 0.02756(18) -0.00840(13) -0.00229(13) 0.00375(13)
O1 0.0533(15) 0.0428(13) 0.0414(13) -0.0007(11) 0.0148(11) -0.0148(12)
O2 0.0463(13) 0.0357(12) 0.0360(12) -0.0043(10) 0.0171(10) -0.0067(10)
O3 0.0302(12) 0.0417(12) 0.0404(12) -0.0095(10) 0.0005(10) 0.0000(10)
O4 0.0532(15) 0.0356(12) 0.0318(12) -0.0048(10) -0.0065(10) -0.0027(11)
O5 0.0398(13) 0.0337(11) 0.0298(11) -0.0042(9) -0.0056(9) 0.0042(9)
N1 0.0375(15) 0.0355(14) 0.0417(16) -0.0038(12) 0.0093(12) -0.0042(12)
C1 0.0361(17) 0.0220(14) 0.0364(17) -0.0017(13) 0.0034(13) 0.0010(13)
C2 0.0483(19) 0.0248(14) 0.0329(17) -0.0001(13) 0.0018(15) -0.0013(14)
C3 0.073(3) 0.0342(19) 0.042(2) 0.0039(15) -0.0043(19) 0.0002(18)
C4 0.062(3) 0.043(2) 0.066(3) 0.0035(18) -0.019(2) 0.0038(18)
C5 0.0319(19) 0.042(2) 0.088(3) 0.002(2) -0.004(2) 0.0023(15)
C6 0.040(2) 0.0320(17) 0.062(2) 0.0005(16) 0.0116(17) 0.0040(15)
C7 0.052(2) 0.0385(18) 0.0334(18) -0.0009(15) 0.0149(16) -0.0063(16)
C8 0.071(3) 0.045(2) 0.090(3) -0.017(2) 0.022(3) -0.026(2)
C9 0.043(2) 0.0326(17) 0.057(2) -0.0087(16) 0.0067(17) -0.0045(15)
C10 0.077(3) 0.047(2) 0.053(2) -0.0139(18) -0.005(2) -0.011(2)
C11 0.0338(17) 0.0346(16) 0.0265(15) 0.0046(13) -0.0021(13) 0.0017(13)
C12 0.0382(19) 0.056(2) 0.043(2) 0.0026(16) 0.0066(15) -0.0040(16)
C13 0.0285(16) 0.0378(17) 0.0288(16) -0.0044(13) -0.0002(12) -0.0037(13)
C14 0.052(2) 0.047(2) 0.0321(18) -0.0011(14) -0.0064(15) -0.0032(16)

loop_
_atom_type_symbol
_atom_type_description
_atom_type_scat_dispersion_real
_atom_type_scat_dispersion_imag
_atom_type_scat_source
C C 0.0033 0.0016 'International Tables Vol C Tables 4.2.6.8 and 6.1.1.4'
H H 0.0000 0.0000 'International Tables Vol C Tables 4.2.6.8 and 6.1.1.4'
N N 0.0061 0.0033 'International Tables Vol C Tables 4.2.6.8 and 6.1.1.4'
O O 0.0106 0.0060 'International Tables Vol C Tables 4.2.6.8 and 6.1.1.4'
Pd Pd -0.9988 1.0072 'International Tables Vol C Tables 4.2.6.8 and 6.1.1.4'

loop_
_geom_angle_atom_site_label_1
_geom_angle_atom_site_label_2
_geom_angle_atom_site_label_3
_geom_angle
_geom_angle_site_symmetry_1
_geom_angle_site_symmetry_3
O2 Pd1 Pd2 74.98(6) . .
O2 Pd1 O4 87.73(9) . .
O4 Pd1 Pd2 76.92(6) . .
N1 Pd1 Pd2 115.30(7) . .
N1 Pd1 O2 169.54(9) . .
N1 Pd1 O4 96.37(10) . .
C1 Pd1 Pd2 97.60(8) . .
C1 Pd1 O2 89.34(11) . .
C1 Pd1 O4 174.30(10) . .
C1 Pd1 N1 87.35(12) . .
Pd1 Pd2 Pd1 180.0 . 3_556
O3 Pd2 Pd1 96.93(6) 3_556 .
O3 Pd2 Pd1 83.07(6) 3_556 3_556
O3 Pd2 Pd1 83.07(6) . .
O3 Pd2 Pd1 96.93(6) . 3_556
O3 Pd2 O3 180.00(12) 3_556 .
O5 Pd2 Pd1 98.14(6) . 3_556
O5 Pd2 Pd1 98.14(6) 3_556 .
O5 Pd2 Pd1 81.86(6) 3_556 3_556
O5 Pd2 Pd1 81.86(6) . .
O5 Pd2 O3 90.59(9) . 3_556
O5 Pd2 O3 89.41(9) . .
O5 Pd2 O3 90.59(9) 3_556 .
O5 Pd2 O3 89.41(9) 3_556 3_556
O5 Pd2 O5 180.0 . 3_556
N1 O1 C7 111.4(2) . .
C11 O2 Pd1 130.5(2) . .
C11 O3 Pd2 121.3(2) . .
C13 O4 Pd1 123.07(19) . .
C13 O5 Pd2 126.0(2) . .
O1 N1 Pd1 121.07(19) . .
C9 N1 Pd1 127.8(2) . .
C9 N1 O1 111.0(3) . .
C2 C1 Pd1 116.3(2) . .
C6 C1 Pd1 124.2(3) . .
C6 C1 C2 119.2(3) . .
C1 C2 C7 118.7(3) . .
C3 C2 C1 120.0(3) . .
C3 C2 C7 121.3(3) . .
C2 C3 H3 119.8 . .
C4 C3 C2 120.4(4) . .
C4 C3 H3 119.8 . .
C3 C4 H4 120.0 . .
C5 C4 C3 120.0(4) . .
C5 C4 H4 120.0 . .
C4 C5 H5 119.5 . .
C4 C5 C6 121.0(4) . .
C6 C5 H5 119.5 . .
C1 C6 C5 119.3(4) . .
C1 C6 H6 120.3 . .
C5 C6 H6 120.3 . .
O1 C7 C2 111.9(3) . .
O1 C7 H7A 109.2 . .
O1 C7 H7B 109.2 . .
C2 C7 H7A 109.2 . .
C2 C7 H7B 109.2 . .
H7A C7 H7B 107.9 . .
H8A C8 H8B 109.5 . .
H8A C8 H8C 109.5 . .
H8B C8 H8C 109.5 . .
C9 C8 H8A 109.5 . .
C9 C8 H8B 109.5 . .
C9 C8 H8C 109.5 . .
N1 C9 C8 122.8(3) . .
N1 C9 C10 118.7(3) . .
C10 C9 C8 118.5(3) . .
C9 C10 H10A 109.5 . .
C9 C10 H10B 109.5 . .
C9 C10 H10C 109.5 . .
H10A C10 H10B 109.5 . .
H10A C10 H10C 109.5 . .
H10B C10 H10C 109.5 . .
O2 C11 O3 125.8(3) . .
O2 C11 C12 116.8(3) . .
O3 C11 C12 117.3(3) . .
C11 C12 H12A 109.5 . .
C11 C12 H12B 109.5 . .
C11 C12 H12C 109.5 . .
H12A C12 H12B 109.5 . .
H12A C12 H12C 109.5 . .
H12B C12 H12C 109.5 . .
O4 C13 O5 127.0(3) . .
O4 C13 C14 119.1(3) . .
O5 C13 C14 114.0(3) . .
C13 C14 H14A 110.7 . .
C13 C14 H14B 109.9 . .
C13 C14 H14C 108.1 . .
H14A C14 H14B 109.7 . .
H14A C14 H14C 109.2 . .
H14B C14 H14C 109.3 . .

loop_
_geom_bond_atom_site_label_1
_geom_bond_atom_site_label_2
_geom_bond_distance
_geom_bond_site_symmetry_2
Pd1 Pd2 2.9618(2) .
Pd1 O2 2.047(2) .
Pd1 O4 2.181(2) .
Pd1 N1 2.035(3) .
Pd1 C1 1.963(3) .
Pd2 Pd1 2.9619(2) 3_556
Pd2 O3 2.015(2) 3_556
Pd2 O3 2.015(2) .
Pd2 O5 2.001(2) .
Pd2 O5 2.001(2) 3_556
O1 N1 1.413(3) .
O1 C7 1.450(4) .
O2 C11 1.239(4) .
O3 C11 1.275(4) .
O4 C13 1.242(4) .
O5 C13 1.273(4) .
N1 C9 1.279(4) .
C1 C2 1.395(4) .
C1 C6 1.395(5) .
C2 C3 1.385(5) .
C2 C7 1.496(5) .
C3 H3 0.9300 .
C3 C4 1.378(6) .
C4 H4 0.9300 .
C4 C5 1.361(6) .
C5 H5 0.9300 .
C5 C6 1.397(6) .
C6 H6 0.9300 .
C7 H7A 0.9700 .
C7 H7B 0.9700 .
C8 H8A 0.9600 .
C8 H8B 0.9600 .
C8 H8C 0.9600 .
C8 C9 1.493(5) .
C9 C10 1.484(5) .
C10 H10A 0.9600 .
C10 H10B 0.9600 .
C10 H10C 0.9600 .
C11 C12 1.493(5) .
C12 H12A 0.9600 .
C12 H12B 0.9600 .
C12 H12C 0.9600 .
C13 C14 1.517(4) .
C14 H14A 0.9599 .
C14 H14B 0.9586 .
C14 H14C 0.9639 .

loop_
_geom_torsion_atom_site_label_1
_geom_torsion_atom_site_label_2
_geom_torsion_atom_site_label_3
_geom_torsion_atom_site_label_4
_geom_torsion
Pd1 O2 C11 O3 16.0(5)
Pd1 O2 C11 C12 -162.4(2)
Pd1 O4 C13 O5 19.8(4)
Pd1 O4 C13 C14 -160.4(2)
Pd1 N1 C9 C8 -177.4(3)
Pd1 N1 C9 C10 0.4(5)
Pd1 C1 C2 C3 171.9(2)
Pd1 C1 C2 C7 -7.6(4)
Pd1 C1 C6 C5 -171.6(2)
Pd2 O3 C11 O2 6.5(4)
Pd2 O3 C11 C12 -175.0(2)
Pd2 O5 C13 O4 2.9(5)
Pd2 O5 C13 C14 -177.0(2)
O1 N1 C9 C8 -1.4(5)
O1 N1 C9 C10 176.4(3)
N1 O1 C7 C2 63.9(3)
C1 C2 C3 C4 0.0(5)
C1 C2 C7 O1 -60.0(4)
C2 C1 C6 C5 2.0(5)
C2 C3 C4 C5 2.7(5)
C3 C2 C7 O1 120.6(3)
C3 C4 C5 C6 -2.9(6)
C4 C5 C6 C1 0.6(5)
C6 C1 C2 C3 -2.3(5)
C6 C1 C2 C7 178.3(3)
C7 O1 N1 Pd1 -5.1(3)
C7 O1 N1 C9 178.6(3)
C7 C2 C3 C4 179.4(3)
